data_7103062
loop_
_publ_author_name
'Zhang, Jian'
'Bu, Xianhui'

_publ_section_title
;
 A new enantiopure unsaturated dicarboxylate as a 4-connected unit in a
 flexible homochiral PtS-type framework.
;
_journal_issue 15
_journal_name_full 'Chemical communications (Cambridge, England)'
_journal_page_first 1756
_journal_page_last 1758
_journal_paper_doi 10.1039/b719368h
_journal_year 2008
_chemical_absolute_configuration rm
_chemical_formula_sum 'C50 H56 N2 O16 Zn4'
_chemical_formula_weight 1202.45
_chemical_name_systematic
;
?
;
_space_group_IT_number 17
_symmetry_cell_setting orthorhombic
_symmetry_space_group_name_Hall 'P 2c 2'
_symmetry_space_group_name_H-M 'P 2 2 21'
_atom_sites_solution_hydrogens geom
_atom_sites_solution_primary direct
_atom_sites_solution_secondary difmap
_audit_creation_method SHELXL-97
_cell_angle_alpha 90.00
_cell_angle_beta 90.00
_cell_angle_gamma 90.00
_cell_formula_units_Z 2
_cell_length_a 7.4577(11)
_cell_length_b 14.967(3)
_cell_length_c 22.633(4)
_cell_measurement_reflns_used 1999
_cell_measurement_temperature 273(2)
_cell_measurement_theta_max 23.59
_cell_measurement_theta_min 2.72
_cell_volume 2526.3(7)
_computing_cell_refinement 'Bruker SMART'
_computing_data_collection 'Bruker SMART'
_computing_data_reduction 'Bruker SAINT'
_computing_molecular_graphics 'Bruker SHELXTL'
_computing_publication_material 'Bruker SHELXTL'
_computing_structure_refinement 'SHELXL-97 (Sheldrick, 1997)'
_computing_structure_solution 'SHELXS-97 (Sheldrick, 1990)'
_diffrn_ambient_temperature 273(2)
_diffrn_measured_fraction_theta_full 0.995
_diffrn_measured_fraction_theta_max 0.995
_diffrn_measurement_device_type 'CCD area detector'
_diffrn_measurement_method 'phi and omega scans'
_diffrn_radiation_monochromator graphite
_diffrn_radiation_source 'fine-focus sealed tube'
_diffrn_radiation_type MoK\a
_diffrn_radiation_wavelength 0.71073
_diffrn_reflns_av_R_equivalents 0.0518
_diffrn_reflns_av_sigmaI/netI 0.0480
_diffrn_reflns_limit_h_max 8
_diffrn_reflns_limit_h_min -8
_diffrn_reflns_limit_k_max 17
_diffrn_reflns_limit_k_min -16
_diffrn_reflns_limit_l_max 25
_diffrn_reflns_limit_l_min -26
_diffrn_reflns_number 18457
_diffrn_reflns_theta_full 25.07
_diffrn_reflns_theta_max 25.07
_diffrn_reflns_theta_min 1.63
_exptl_absorpt_coefficient_mu 1.948
_exptl_absorpt_correction_T_max 1.00
_exptl_absorpt_correction_T_min 0.83
_exptl_absorpt_correction_type empirical
_exptl_absorpt_process_details 'SADABS (Sheldrick, 1996)'
_exptl_crystal_colour colorless
_exptl_crystal_density_diffrn 1.581
_exptl_crystal_density_method 'not measured'
_exptl_crystal_description prism
_exptl_crystal_F_000 1236
_exptl_crystal_size_max .25
_exptl_crystal_size_mid .13
_exptl_crystal_size_min .10
_refine_diff_density_max 1.767
_refine_diff_density_min -0.783
_refine_diff_density_rms 0.096
_refine_ls_abs_structure_details 'Flack H D (1983), Acta Cryst. A39, 876-881'
_refine_ls_abs_structure_Flack 0.02(2)
_refine_ls_extinction_method none
_refine_ls_goodness_of_fit_ref 1.011
_refine_ls_hydrogen_treatment constr
_refine_ls_matrix_type full
_refine_ls_number_parameters 327
_refine_ls_number_reflns 4466
_refine_ls_number_restraints 0
_refine_ls_restrained_S_all 1.011
_refine_ls_R_factor_all 0.0585
_refine_ls_R_factor_gt 0.0421
_refine_ls_shift/su_max 0.000
_refine_ls_shift/su_mean 0.000
_refine_ls_structure_factor_coef Fsqd
_refine_ls_weighting_details 'calc w=1/[\s^2^(Fo^2^)+(0.0565P)^2^+0.0000P] where P=(Fo^2^+2Fc^2^)/3'
_refine_ls_weighting_scheme calc
_refine_ls_wR_factor_gt 0.0964
_refine_ls_wR_factor_ref 0.1055
_reflns_number_gt 3566
_reflns_number_total 4466
_reflns_threshold_expression >2sigma(I)
_cod_data_source_file b719368h.txt
_cod_data_source_block 2_a
_cod_depositor_comments
;
The following automatic conversions were performed:
'_symmetry_cell_setting' value 'Orthorhombic' changed to 'orthorhombic'
according to '/home/saulius/struct/CIF-dictionaries/cif_core.dic'
dictionary named 'cif_core.dic' version 2.4.1 from 2010-06-29.

Automatic conversion script
Id: cif_fix_enum 1527 2010-12-29 10:47:43Z saulius 
;
_cod_original_sg_symbol_H-M P222(1)
_cod_database_code 7103062

loop_
_symmetry_equiv_pos_as_xyz
'x, y, z'
'-x, -y, z+1/2'
'-x, y, -z+1/2'
'x, -y, -z'

loop_
_atom_site_label
_atom_site_type_symbol
_atom_site_fract_x
_atom_site_fract_y
_atom_site_fract_z
_atom_site_U_iso_or_equiv
_atom_site_adp_type
_atom_site_occupancy
_atom_site_symmetry_multiplicity
_atom_site_calc_flag
_atom_site_refinement_flags
_atom_site_disorder_assembly
_atom_site_disorder_group
Zn1 Zn 0.48603(10) 0.0000 1.0000 0.02147(18) Uani 1 2 d S . .
Zn2 Zn 0.5000 0.52609(5) 0.7500 0.0295(2) Uani 1 2 d S . .
Zn3 Zn 0.00606(10) 0.0000 1.0000 0.02198(17) Uani 1 2 d S . .
Zn4 Zn 0.0000 0.49334(4) 0.7500 0.02381(18) Uani 1 2 d S . .
O1 O 0.4368(5) 0.4565(2) 0.81755(17) 0.0561(11) Uani 1 1 d . . .
O2 O 0.1677(5) 0.4090(2) 0.78675(16) 0.0463(10) Uani 1 1 d . . .
O3 O 0.2789(4) 0.0994(3) 0.99825(15) 0.0368(10) Uani 1 1 d . . .
O4 O 0.0554(5) 0.0944(2) 0.93569(15) 0.0410(9) Uani 1 1 d . . .
O5 O 0.6958(5) 0.3971(2) 1.22491(16) 0.0494(10) Uani 1 1 d . . .
O6 O 0.9350(5) 0.4419(2) 1.17875(17) 0.0559(11) Uani 1 1 d . . .
O7 O 0.6819(4) 0.1002(3) 1.00363(15) 0.0320(9) Uani 1 1 d . . .
O8 O 0.9233(4) 0.08924(19) 1.05934(14) 0.0328(8) Uani 1 1 d . . .
N1 N 0.4858(5) -0.00159(18) 1.09420(15) 0.0250(8) Uani 1 1 d . . .
C1 C 0.2845(6) 0.3549(3) 0.8792(2) 0.0313(11) Uani 1 1 d . . .
C2 C 0.1715(6) 0.2650(3) 0.8765(2) 0.0315(11) Uani 1 1 d . . .
C3 C 0.2664(6) 0.2124(3) 0.9256(2) 0.0312(12) Uani 1 1 d . . .
C4 C 0.4315(7) 0.2432(3) 0.9349(3) 0.0465(14) Uani 1 1 d . . .
H4A H 0.5123 0.2172 0.9610 0.056 Uiso 1 1 calc R . .
C5 C 0.4724(7) 0.3233(3) 0.8989(2) 0.0490(14) Uani 1 1 d . . .
H5A H 0.5467 0.3083 0.8652 0.059 Uiso 1 1 calc R . .
H5B H 0.5324 0.3687 0.9223 0.059 Uiso 1 1 calc R . .
C6 C 0.2101(9) 0.4204(4) 0.9258(3) 0.0594(17) Uani 1 1 d . . .
H6A H 0.2812 0.4739 0.9259 0.089 Uiso 1 1 calc R . .
H6B H 0.2146 0.3931 0.9641 0.089 Uiso 1 1 calc R . .
H6C H 0.0882 0.4351 0.9163 0.089 Uiso 1 1 calc R . .
C7 C 0.2044(8) 0.2146(3) 0.8189(3) 0.0562(16) Uani 1 1 d . . .
H7A H 0.1346 0.1606 0.8186 0.084 Uiso 1 1 calc R . .
H7B H 0.3293 0.1999 0.8156 0.084 Uiso 1 1 calc R . .
H7C H 0.1698 0.2514 0.7861 0.084 Uiso 1 1 calc R . .
C8 C -0.0272(7) 0.2786(4) 0.8851(3) 0.0645(18) Uani 1 1 d . . .
H8A H -0.0871 0.2219 0.8834 0.097 Uiso 1 1 calc R . .
H8B H -0.0725 0.3167 0.8544 0.097 Uiso 1 1 calc R . .
H8C H -0.0484 0.3058 0.9228 0.097 Uiso 1 1 calc R . .
C9 C 0.2939(7) 0.4093(3) 0.8221(2) 0.0361(12) Uani 1 1 d . . .
C10 C 0.1952(7) 0.1310(3) 0.9538(2) 0.0313(12) Uani 1 1 d . . .
C11 C 0.7333(6) 0.3523(3) 1.1233(2) 0.0330(12) Uani 1 1 d . . .
C12 C 0.8537(6) 0.2655(3) 1.1143(2) 0.0322(12) Uani 1 1 d . . .
C13 C 0.7260(6) 0.2085(3) 1.0782(2) 0.0281(11) Uani 1 1 d . . .
C14 C 0.5561(7) 0.2349(3) 1.0846(2) 0.0400(13) Uani 1 1 d . . .
H14A H 0.4589 0.2075 1.0664 0.048 Uiso 1 1 calc R . .
C15 C 0.5413(6) 0.3140(3) 1.1246(3) 0.0492(14) Uani 1 1 d . . .
H15A H 0.5072 0.2963 1.1643 0.059 Uiso 1 1 calc R . .
H15B H 0.4549 0.3570 1.1098 0.059 Uiso 1 1 calc R . .
C16 C 0.7498(8) 0.4178(4) 1.0717(3) 0.0543(16) Uani 1 1 d . . .
H16A H 0.6755 0.4690 1.0790 0.081 Uiso 1 1 calc R . .
H16B H 0.7118 0.3891 1.0359 0.081 Uiso 1 1 calc R . .
H16C H 0.8724 0.4365 1.0678 0.081 Uiso 1 1 calc R . .
C17 C 1.0314(7) 0.2851(3) 1.0822(3) 0.0580(17) Uani 1 1 d . . .
H17A H 1.0987 0.2308 1.0781 0.087 Uiso 1 1 calc R . .
H17B H 1.0998 0.3275 1.1047 0.087 Uiso 1 1 calc R . .
H17C H 1.0066 0.3094 1.0438 0.087 Uiso 1 1 calc R . .
C18 C 0.8928(8) 0.2200(4) 1.1730(3) 0.0599(17) Uani 1 1 d . . .
H18A H 0.9648 0.1678 1.1663 0.090 Uiso 1 1 calc R . .
H18B H 0.7820 0.2030 1.1914 0.090 Uiso 1 1 calc R . .
H18C H 0.9564 0.2606 1.1983 0.090 Uiso 1 1 calc R . .
C19 C 0.7894(7) 0.4005(3) 1.1792(3) 0.0402(13) Uani 1 1 d . . .
C20 C 0.7798(6) 0.1276(3) 1.0451(2) 0.0277(11) Uani 1 1 d . . .
C21 C 0.6243(6) -0.0372(3) 1.12374(19) 0.0312(11) Uani 1 1 d . . .
H21A H 0.7166 -0.0637 1.1023 0.037 Uiso 1 1 calc R . .
C22 C 0.6355(6) -0.0361(3) 1.1845(2) 0.0366(12) Uani 1 1 d . . .
H22A H 0.7356 -0.0599 1.2033 0.044 Uiso 1 1 calc R . .
C23 C 0.4971(6) 0.0004(2) 1.21742(18) 0.0295(10) Uani 1 1 d . . .
C24 C 0.3524(6) 0.0354(3) 1.1864(2) 0.0355(11) Uani 1 1 d . . .
H24A H 0.2552 0.0595 1.2066 0.043 Uiso 1 1 calc R . .
C25 C 0.3537(6) 0.0342(3) 1.12555(19) 0.0318(11) Uani 1 1 d . . .
H25A H 0.2575 0.0596 1.1055 0.038 Uiso 1 1 calc R . .

loop_
_atom_site_aniso_label
_atom_site_aniso_U_11
_atom_site_aniso_U_22
_atom_site_aniso_U_33
_atom_site_aniso_U_23
_atom_site_aniso_U_13
_atom_site_aniso_U_12
Zn1 0.0256(4) 0.0255(3) 0.0133(4) 0.0005(2) 0.000 0.000
Zn2 0.0276(4) 0.0316(4) 0.0293(4) 0.000 -0.0008(4) 0.000
Zn3 0.0303(4) 0.0164(3) 0.0192(4) -0.0002(2) 0.000 0.000
Zn4 0.0276(4) 0.0212(3) 0.0226(4) 0.000 -0.0029(3) 0.000
O1 0.053(2) 0.050(2) 0.065(3) 0.024(2) -0.008(2) -0.0099(19)
O2 0.066(3) 0.0280(18) 0.046(2) 0.0094(16) -0.021(2) 0.0030(17)
O3 0.046(2) 0.033(2) 0.032(2) 0.0095(16) 0.0088(19) 0.0146(16)
O4 0.053(2) 0.0326(17) 0.038(2) 0.0059(15) -0.0015(17) -0.0178(15)
O5 0.060(3) 0.042(2) 0.047(3) -0.0078(17) 0.005(2) 0.0169(18)
O6 0.055(2) 0.059(3) 0.053(3) -0.0304(19) -0.001(2) -0.0159(19)
O7 0.0394(19) 0.030(2) 0.027(2) -0.0021(15) -0.0017(16) -0.0121(16)
O8 0.0418(19) 0.0265(16) 0.030(2) -0.0062(14) -0.0047(15) 0.0089(14)
N1 0.033(2) 0.0258(16) 0.0163(19) 0.0014(12) 0.0015(18) 0.006(2)
C1 0.037(3) 0.025(3) 0.033(3) 0.009(2) -0.003(2) -0.006(2)
C2 0.031(3) 0.025(2) 0.039(3) 0.010(2) -0.003(2) 0.002(2)
C3 0.035(3) 0.025(3) 0.033(3) 0.004(2) 0.000(2) 0.000(2)
C4 0.043(3) 0.043(3) 0.054(4) 0.024(3) -0.017(3) -0.003(2)
C5 0.041(3) 0.047(3) 0.060(4) 0.025(2) -0.013(3) -0.011(3)
C6 0.097(5) 0.036(3) 0.045(4) 0.003(3) 0.009(3) -0.004(3)
C7 0.089(4) 0.033(3) 0.047(4) 0.006(3) -0.015(3) -0.005(3)
C8 0.039(3) 0.052(3) 0.102(5) 0.034(3) -0.011(3) -0.004(3)
C9 0.043(3) 0.024(3) 0.041(3) 0.008(2) 0.000(3) 0.007(2)
C10 0.047(3) 0.018(2) 0.029(3) 0.004(2) 0.007(3) 0.008(2)
C11 0.038(3) 0.025(3) 0.036(3) -0.009(2) 0.000(2) 0.001(2)
C12 0.029(3) 0.028(3) 0.040(3) -0.017(2) -0.001(2) 0.000(2)
C13 0.034(3) 0.025(3) 0.025(3) -0.005(2) -0.004(2) 0.001(2)
C14 0.034(3) 0.031(3) 0.055(4) -0.012(2) -0.008(3) -0.001(2)
C15 0.035(3) 0.043(3) 0.070(4) -0.021(3) 0.005(3) 0.009(2)
C16 0.072(4) 0.038(3) 0.053(4) 0.000(3) -0.010(3) 0.003(3)
C17 0.038(3) 0.050(3) 0.086(5) -0.032(3) 0.014(3) -0.011(3)
C18 0.090(4) 0.044(3) 0.046(4) -0.016(3) -0.023(3) 0.018(3)
C19 0.046(3) 0.027(3) 0.048(4) -0.015(2) 0.006(3) 0.008(2)
C20 0.043(3) 0.022(3) 0.018(3) -0.001(2) 0.001(2) -0.008(2)
C21 0.040(3) 0.039(3) 0.014(3) -0.003(2) 0.004(2) 0.003(2)
C22 0.038(3) 0.049(3) 0.023(3) 0.005(2) -0.005(2) 0.012(2)
C23 0.037(3) 0.033(2) 0.018(2) -0.0013(15) -0.001(2) 0.001(3)
C24 0.040(3) 0.043(3) 0.024(3) -0.003(2) 0.003(2) 0.007(2)
C25 0.037(3) 0.040(3) 0.018(3) 0.001(2) -0.006(2) 0.005(2)

loop_
_atom_type_symbol
_atom_type_description
_atom_type_scat_dispersion_real
_atom_type_scat_dispersion_imag
_atom_type_scat_source
C C 0.0033 0.0016 'International Tables Vol C Tables 4.2.6.8 and 6.1.1.4'
H H 0.0000 0.0000 'International Tables Vol C Tables 4.2.6.8 and 6.1.1.4'
N N 0.0061 0.0033 'International Tables Vol C Tables 4.2.6.8 and 6.1.1.4'
O O 0.0106 0.0060 'International Tables Vol C Tables 4.2.6.8 and 6.1.1.4'
Zn Zn 0.2839 1.4301 'International Tables Vol C Tables 4.2.6.8 and 6.1.1.4'

loop_
_geom_angle_atom_site_label_1
_geom_angle_atom_site_label_2
_geom_angle_atom_site_label_3
_geom_angle
_geom_angle_site_symmetry_1
_geom_angle_site_symmetry_3
_geom_angle_publ_flag
O7 Zn1 O7 91.6(2) . 4_557 ?
O7 Zn1 N1 91.83(13) . 4_557 ?
O7 Zn1 N1 88.24(13) 4_557 4_557 ?
O7 Zn1 N1 88.24(13) . . ?
O7 Zn1 N1 91.83(13) 4_557 . ?
N1 Zn1 N1 179.9(2) 4_557 . ?
O7 Zn1 O3 176.22(16) . 4_557 ?
O7 Zn1 O3 90.37(13) 4_557 4_557 ?
N1 Zn1 O3 91.47(13) 4_557 4_557 ?
N1 Zn1 O3 88.46(13) . 4_557 ?
O7 Zn1 O3 90.37(13) . . ?
O7 Zn1 O3 176.22(16) 4_557 . ?
N1 Zn1 O3 88.46(13) 4_557 . ?
N1 Zn1 O3 91.47(13) . . ?
O3 Zn1 O3 87.9(2) 4_557 . ?
O1 Zn2 O1 113.9(2) 3_656 . ?
O1 Zn2 O5 111.79(15) 3_656 4_567 ?
O1 Zn2 O5 105.92(16) . 4_567 ?
O1 Zn2 O5 105.92(16) 3_656 2_664 ?
O1 Zn2 O5 111.79(15) . 2_664 ?
O5 Zn2 O5 107.4(2) 4_567 2_664 ?
O8 Zn3 O8 143.91(19) 4_457 1_455 ?
O8 Zn3 O4 92.21(14) 4_457 . ?
O8 Zn3 O4 94.13(15) 1_455 . ?
O8 Zn3 O4 94.13(15) 4_457 4_557 ?
O8 Zn3 O4 92.21(14) 1_455 4_557 ?
O4 Zn3 O4 159.4(2) . 4_557 ?
O6 Zn4 O6 120.1(2) 4_467 2_664 ?
O6 Zn4 O2 120.93(16) 4_467 3_556 ?
O6 Zn4 O2 97.37(16) 2_664 3_556 ?
O6 Zn4 O2 97.37(15) 4_467 . ?
O6 Zn4 O2 120.93(16) 2_664 . ?
O2 Zn4 O2 99.9(2) 3_556 . ?
C9 O1 Zn2 124.7(4) . . ?
C9 O2 Zn4 139.3(3) . . ?
C10 O3 Zn1 128.6(3) . . ?
C10 O4 Zn3 102.6(3) . . ?
C19 O5 Zn2 129.6(3) . 2_665 ?
C19 O6 Zn4 117.2(4) . 2_665 ?
C20 O7 Zn1 131.9(3) . . ?
C20 O8 Zn3 113.4(3) . 1_655 ?
C25 N1 C21 117.8(4) . . ?
C25 N1 Zn1 122.1(3) . . ?
C21 N1 Zn1 120.1(3) . . ?
C9 C1 C6 104.8(4) . . ?
C9 C1 C5 111.4(4) . . ?
C6 C1 C5 108.9(5) . . ?
C9 C1 C2 116.3(4) . . ?
C6 C1 C2 112.0(4) . . ?
C5 C1 C2 103.5(4) . . ?
C8 C2 C7 109.5(5) . . ?
C8 C2 C3 115.4(4) . . ?
C7 C2 C3 106.9(4) . . ?
C8 C2 C1 113.7(4) . . ?
C7 C2 C1 111.5(4) . . ?
C3 C2 C1 99.3(4) . . ?
C4 C3 C10 123.4(5) . . ?
C4 C3 C2 111.3(4) . . ?
C10 C3 C2 124.8(4) . . ?
C3 C4 C5 112.6(5) . . ?
C3 C4 H4A 123.7 . . ?
C5 C4 H4A 123.7 . . ?
C4 C5 C1 102.7(4) . . ?
C4 C5 H5A 111.2 . . ?
C1 C5 H5A 111.2 . . ?
C4 C5 H5B 111.2 . . ?
C1 C5 H5B 111.2 . . ?
H5A C5 H5B 109.1 . . ?
C1 C6 H6A 109.5 . . ?
C1 C6 H6B 109.5 . . ?
H6A C6 H6B 109.5 . . ?
C1 C6 H6C 109.5 . . ?
H6A C6 H6C 109.5 . . ?
H6B C6 H6C 109.5 . . ?
C2 C7 H7A 109.5 . . ?
C2 C7 H7B 109.5 . . ?
H7A C7 H7B 109.5 . . ?
C2 C7 H7C 109.5 . . ?
H7A C7 H7C 109.5 . . ?
H7B C7 H7C 109.5 . . ?
C2 C8 H8A 109.5 . . ?
C2 C8 H8B 109.5 . . ?
H8A C8 H8B 109.5 . . ?
C2 C8 H8C 109.5 . . ?
H8A C8 H8C 109.5 . . ?
H8B C8 H8C 109.5 . . ?
O2 C9 O1 125.7(5) . . ?
O2 C9 C1 120.7(4) . . ?
O1 C9 C1 113.5(5) . . ?
O4 C10 O3 120.4(4) . . ?
O4 C10 C3 121.5(4) . . ?
O3 C10 C3 118.1(5) . . ?
C19 C11 C16 108.1(4) . . ?
C19 C11 C15 114.6(4) . . ?
C16 C11 C15 109.1(5) . . ?
C19 C11 C12 109.8(4) . . ?
C16 C11 C12 112.3(4) . . ?
C15 C11 C12 102.9(4) . . ?
C13 C12 C18 109.8(4) . . ?
C13 C12 C17 113.2(4) . . ?
C18 C12 C17 109.4(5) . . ?
C13 C12 C11 100.0(4) . . ?
C18 C12 C11 111.2(4) . . ?
C17 C12 C11 112.9(4) . . ?
C14 C13 C20 123.7(4) . . ?
C14 C13 C12 111.8(4) . . ?
C20 C13 C12 124.2(4) . . ?
C13 C14 C15 111.7(4) . . ?
C13 C14 H14A 124.1 . . ?
C15 C14 H14A 124.1 . . ?
C14 C15 C11 102.3(4) . . ?
C14 C15 H15A 111.3 . . ?
C11 C15 H15A 111.3 . . ?
C14 C15 H15B 111.3 . . ?
C11 C15 H15B 111.3 . . ?
H15A C15 H15B 109.2 . . ?
C11 C16 H16A 109.5 . . ?
C11 C16 H16B 109.5 . . ?
H16A C16 H16B 109.5 . . ?
C11 C16 H16C 109.5 . . ?
H16A C16 H16C 109.5 . . ?
H16B C16 H16C 109.5 . . ?
C12 C17 H17A 109.5 . . ?
C12 C17 H17B 109.5 . . ?
H17A C17 H17B 109.5 . . ?
C12 C17 H17C 109.5 . . ?
H17A C17 H17C 109.5 . . ?
H17B C17 H17C 109.5 . . ?
C12 C18 H18A 109.5 . . ?
C12 C18 H18B 109.5 . . ?
H18A C18 H18B 109.5 . . ?
C12 C18 H18C 109.5 . . ?
H18A C18 H18C 109.5 . . ?
H18B C18 H18C 109.5 . . ?
O5 C19 O6 120.8(5) . . ?
O5 C19 C11 121.2(5) . . ?
O6 C19 C11 118.0(5) . . ?
O8 C20 O7 122.4(4) . . ?
O8 C20 C13 118.4(4) . . ?
O7 C20 C13 119.2(4) . . ?
N1 C21 C22 122.7(4) . . ?
N1 C21 H21A 118.7 . . ?
C22 C21 H21A 118.7 . . ?
C21 C22 C23 119.7(4) . . ?
C21 C22 H22A 120.1 . . ?
C23 C22 H22A 120.1 . . ?
C22 C23 C24 117.1(4) . . ?
C22 C23 C23 121.0(5) . 3_657 ?
C24 C23 C23 121.8(5) . 3_657 ?
C25 C24 C23 119.6(4) . . ?
C25 C24 H24A 120.2 . . ?
C23 C24 H24A 120.2 . . ?
N1 C25 C24 123.0(4) . . ?
N1 C25 H25A 118.5 . . ?
C24 C25 H25A 118.5 . . ?

loop_
_geom_bond_atom_site_label_1
_geom_bond_atom_site_label_2
_geom_bond_distance
_geom_bond_site_symmetry_2
_geom_bond_publ_flag
Zn1 O7 2.094(4) . ?
Zn1 O7 2.094(4) 4_557 ?
Zn1 N1 2.132(3) 4_557 ?
Zn1 N1 2.132(3) . ?
Zn1 O3 2.144(4) 4_557 ?
Zn1 O3 2.144(4) . ?
Zn2 O1 1.909(4) 3_656 ?
Zn2 O1 1.909(4) . ?
Zn2 O5 1.943(4) 4_567 ?
Zn2 O5 1.943(3) 2_664 ?
Zn3 O8 1.992(3) 4_457 ?
Zn3 O8 1.992(3) 1_455 ?
Zn3 O4 2.061(3) . ?
Zn3 O4 2.061(3) 4_557 ?
Zn4 O6 1.943(3) 4_467 ?
Zn4 O6 1.943(3) 2_664 ?
Zn4 O2 1.962(3) 3_556 ?
Zn4 O2 1.962(3) . ?
O1 C9 1.283(6) . ?
O2 C9 1.235(6) . ?
O3 C10 1.275(6) . ?
O4 C10 1.247(6) . ?
O5 C19 1.249(6) . ?
O5 Zn2 1.943(3) 2_665 ?
O6 C19 1.250(6) . ?
O6 Zn4 1.943(3) 2_665 ?
O7 C20 1.259(5) . ?
O8 C20 1.256(5) . ?
O8 Zn3 1.992(3) 1_655 ?
N1 C25 1.327(5) . ?
N1 C21 1.341(6) . ?
C1 C9 1.530(7) . ?
C1 C6 1.542(7) . ?
C1 C5 1.544(6) . ?
C1 C2 1.589(6) . ?
C2 C8 1.508(7) . ?
C2 C7 1.528(7) . ?
C2 C3 1.534(6) . ?
C3 C4 1.331(7) . ?
C3 C10 1.475(6) . ?
C4 C5 1.481(6) . ?
C4 H4A 0.9300 . ?
C5 H5A 0.9700 . ?
C5 H5B 0.9700 . ?
C6 H6A 0.9600 . ?
C6 H6B 0.9600 . ?
C6 H6C 0.9600 . ?
C7 H7A 0.9600 . ?
C7 H7B 0.9600 . ?
C7 H7C 0.9600 . ?
C8 H8A 0.9600 . ?
C8 H8B 0.9600 . ?
C8 H8C 0.9600 . ?
C11 C19 1.515(7) . ?
C11 C16 1.530(7) . ?
C11 C15 1.543(7) . ?
C11 C12 1.593(6) . ?
C12 C13 1.517(6) . ?
C12 C18 1.521(7) . ?
C12 C17 1.540(7) . ?
C13 C14 1.335(6) . ?
C13 C20 1.479(6) . ?
C14 C15 1.495(6) . ?
C14 H14A 0.9300 . ?
C15 H15A 0.9700 . ?
C15 H15B 0.9700 . ?
C16 H16A 0.9600 . ?
C16 H16B 0.9600 . ?
C16 H16C 0.9600 . ?
C17 H17A 0.9600 . ?
C17 H17B 0.9600 . ?
C17 H17C 0.9600 . ?
C18 H18A 0.9600 . ?
C18 H18B 0.9600 . ?
C18 H18C 0.9600 . ?
C21 C22 1.378(6) . ?
C21 H21A 0.9300 . ?
C22 C23 1.386(6) . ?
C22 H22A 0.9300 . ?
C23 C24 1.390(6) . ?
C23 C23 1.476(8) 3_657 ?
C24 C25 1.377(6) . ?
C24 H24A 0.9300 . ?
C25 H25A 0.9300 . ?
